data_7205010
loop_
_publ_author_name
'Barbour, Leonard J.'
'Caira, Mino R.'
'le Roex, Tanya'
'Nassimbeni, Luigi R.'

_publ_section_title
;
 Inclusion compounds with mixed guests: controlled stoichiometries and
 kinetics of enclathration
;
_journal_issue 12
_journal_name_full 'Journal of the Chemical Society, Perkin Transactions 2'
_journal_page_first 1973
_journal_paper_doi 10.1039/b110987c
_journal_year 2002
_chemical_formula_moiety 'C34 H36 O2.4(C3 H6 O)'
_chemical_formula_sum 'C46 H60 O6'
_chemical_formula_weight 708.94
_chemical_melting_point 287.0(10)
_chemical_name_common none
_chemical_name_systematic
; 
trans-9,10-dihydroxy-9,10-bis(p-tert-butylphenyl)-9,10-dihydroanthracene.
4(acetone) clathrate 
;
_space_group_IT_number 14
_symmetry_cell_setting monoclinic
_symmetry_space_group_name_Hall '-P 2ybc'
_symmetry_space_group_name_H-M 'P 1 21/c 1'
_atom_sites_solution_hydrogens geom
_atom_sites_solution_primary direct
_atom_sites_solution_secondary difmap
_audit_creation_method SHELXL-97
_cell_angle_alpha 90.00
_cell_angle_beta 108.5900(10)
_cell_angle_gamma 90.00
_cell_formula_units_Z 2
_cell_length_a 8.9057(2)
_cell_length_b 26.9049(6)
_cell_length_c 9.1615(2)
_cell_measurement_reflns_used 3933
_cell_measurement_temperature 173(2)
_cell_measurement_theta_max 25.70
_cell_measurement_theta_min 2.41
_cell_volume 2080.62(8)
_computing_cell_refinement 'Collect (Nonius, 2000)'
_computing_data_collection 'Collect (Nonius, 2000)'
_computing_data_reduction 'Collect (Nonius, 2000)'
_computing_molecular_graphics 'XSEED, a graphical interface to SHELX (1999)'
_computing_publication_material 'SHELXL-97 (Sheldrick, 1997)'
_computing_structure_refinement 'SHELXL-97 (Sheldrick, 1997)'
_computing_structure_solution 'SHELXS-97 (Sheldrick, 1990)'
_diffrn_ambient_temperature 173(2)
_diffrn_measured_fraction_theta_full 0.990
_diffrn_measured_fraction_theta_max 0.990
_diffrn_measurement_device_type 'Nonius Kappa CCD'
_diffrn_measurement_method 'combinaton of phi and omega'
_diffrn_radiation_monochromator graphite
_diffrn_radiation_source 'fine-focus sealed tube'
_diffrn_radiation_type MoK\a
_diffrn_radiation_wavelength 0.71073
_diffrn_reflns_av_R_equivalents 0.0451
_diffrn_reflns_av_sigmaI/netI 0.0593
_diffrn_reflns_limit_h_max 10
_diffrn_reflns_limit_h_min -10
_diffrn_reflns_limit_k_max 32
_diffrn_reflns_limit_k_min -30
_diffrn_reflns_limit_l_max 10
_diffrn_reflns_limit_l_min -11
_diffrn_reflns_number 11359
_diffrn_reflns_theta_full 25.70
_diffrn_reflns_theta_max 25.70
_diffrn_reflns_theta_min 2.46
_exptl_absorpt_coefficient_mu 0.073
_exptl_absorpt_correction_type none
_exptl_crystal_colour colourless
_exptl_crystal_density_diffrn 1.132
_exptl_crystal_density_meas ?
_exptl_crystal_density_method .
_exptl_crystal_description 'clear elongated plates'
_exptl_crystal_F_000 768
_exptl_crystal_size_max 0.50
_exptl_crystal_size_mid 0.24
_exptl_crystal_size_min 0.09
_refine_diff_density_max 0.378
_refine_diff_density_min -0.215
_refine_diff_density_rms 0.054
_refine_ls_extinction_method none
_refine_ls_goodness_of_fit_ref 0.917
_refine_ls_hydrogen_treatment mixed
_refine_ls_matrix_type full
_refine_ls_number_parameters 267
_refine_ls_number_reflns 3911
_refine_ls_number_restraints 0
_refine_ls_restrained_S_all 0.917
_refine_ls_R_factor_all 0.1126
_refine_ls_R_factor_gt 0.0596
_refine_ls_shift/su_max 0.597
_refine_ls_shift/su_mean 0.049
_refine_ls_structure_factor_coef Fsqd
_refine_ls_weighting_details 'calc w=1/[\s^2^(Fo^2^)+(0.1382P)^2^+0.5206P] where P=(Fo^2^+2Fc^2^)/3'
_refine_ls_weighting_scheme calc
_refine_ls_wR_factor_gt 0.1679
_refine_ls_wR_factor_ref 0.2069
_reflns_number_gt 2328
_reflns_number_total 3911
_reflns_threshold_expression >2sigma(I)
_cod_data_source_file b110987c.txt
_cod_data_source_block c:_H.4C
_cod_depositor_comments
;
The following automatic conversions were performed:

'_chemical_melting_point' value '286-288' was changed to '287.0(10)'
- the average value was taken and precision was estimated.

Automatic conversion script
Id: cif_fix_values 1569 2011-02-09 13:29:24Z adriana 
;
_cod_original_sg_symbol_H-M P21/c
_cod_database_code 7205010

loop_
_symmetry_equiv_pos_as_xyz
'x, y, z'
'-x, y+1/2, -z+1/2'
'-x, -y, -z'
'x, -y-1/2, z-1/2'

loop_
_atom_site_label
_atom_site_type_symbol
_atom_site_fract_x
_atom_site_fract_y
_atom_site_fract_z
_atom_site_U_iso_or_equiv
_atom_site_adp_type
_atom_site_occupancy
_atom_site_symmetry_multiplicity
_atom_site_calc_flag
_atom_site_refinement_flags
_atom_site_disorder_assembly
_atom_site_disorder_group
O1 O -0.26417(17) 0.95768(6) 0.31034(18) 0.0329(4) Uani 1 1 d . . .
H1 H -0.2320 0.9327 0.3666 0.040 Uiso 1 1 calc R . .
C1 C -0.1549(2) 0.99825(8) 0.3647(3) 0.0262(5) Uani 1 1 d . . .
C2 C -0.1468(3) 1.01184(9) 0.5289(3) 0.0273(5) Uani 1 1 d . . .
C3 C -0.2892(3) 1.02257(9) 0.5562(3) 0.0336(6) Uani 1 1 d . . .
H3 H -0.3861 1.0200 0.4740 0.040 Uiso 1 1 calc R . .
C4 C -0.2919(3) 1.03670(10) 0.6995(3) 0.0378(6) Uani 1 1 d . . .
H4 H -0.3898 1.0441 0.7155 0.045 Uiso 1 1 calc R . .
C5 C -0.1518(3) 1.04008(10) 0.8203(3) 0.0388(6) Uani 1 1 d . . .
H5 H -0.1528 1.0498 0.9197 0.047 Uiso 1 1 calc R . .
C6 C -0.0109(3) 1.02932(9) 0.7957(3) 0.0341(6) Uani 1 1 d . . .
H6 H 0.0850 1.0316 0.8792 0.041 Uiso 1 1 calc R . .
C7 C -0.0052(2) 1.01505(8) 0.6501(2) 0.0265(5) Uani 1 1 d . . .
C11 C -0.2220(2) 1.04268(8) 0.2594(3) 0.0250(5) Uani 1 1 d . . .
C12 C -0.3664(3) 1.04132(9) 0.1424(3) 0.0284(6) Uani 1 1 d . . .
H12 H -0.4294 1.0121 0.1264 0.034 Uiso 1 1 calc R . .
C13 C -0.4195(3) 1.08261(9) 0.0482(3) 0.0305(6) Uani 1 1 d . . .
H13 H -0.5181 1.0807 -0.0320 0.037 Uiso 1 1 calc R . .
C14 C -0.3326(3) 1.12656(9) 0.0681(3) 0.0294(6) Uani 1 1 d . . .
C15 C -0.1885(3) 1.12701(9) 0.1865(3) 0.0360(6) Uani 1 1 d . . .
H15 H -0.1255 1.1562 0.2040 0.043 Uiso 1 1 calc R . .
C16 C -0.1348(3) 1.08593(9) 0.2795(3) 0.0345(6) Uani 1 1 d . . .
H16 H -0.0356 1.0876 0.3589 0.041 Uiso 1 1 calc R . .
C17 C -0.3876(3) 1.17177(9) -0.0347(3) 0.0393(7) Uani 1 1 d . . .
C18 C -0.4128(17) 1.1581(4) -0.2099(12) 0.068(3) Uani 0.29 1 d P . .
C19 C -0.5527(6) 1.16663(17) -0.1439(6) 0.0598(13) Uani 0.71 1 d P . .
C20 C -0.5675(18) 1.1871(7) -0.042(2) 0.107(6) Uani 0.29 1 d P . .
C21 C -0.3760(6) 1.21834(15) 0.0672(5) 0.0566(12) Uani 0.71 1 d P . .
C22 C -0.2749(16) 1.2176(4) -0.0001(17) 0.080(4) Uani 0.29 1 d P . .
C23 C -0.2709(6) 1.17791(18) -0.1290(5) 0.0601(12) Uani 0.71 1 d P . .
O24 O -0.1735(2) 0.86404(7) 0.4590(2) 0.0475(5) Uani 1 1 d . . .
C25 C -0.0970(3) 0.82928(11) 0.4373(3) 0.0477(7) Uani 1 1 d . . .
C26 C 0.0082(5) 0.83479(16) 0.3428(6) 0.0976(14) Uani 1 1 d . . .
H26A H 0.0044 0.8692 0.3068 0.146 Uiso 1 1 calc R . .
H26B H -0.0268 0.8124 0.2540 0.146 Uiso 1 1 calc R . .
H26C H 0.1169 0.8264 0.4048 0.146 Uiso 1 1 calc R . .
C27 C -0.1021(5) 0.77951(11) 0.5080(4) 0.0728(10) Uani 1 1 d . . .
H27A H -0.1604 0.7821 0.5820 0.109 Uiso 1 1 calc R . .
H27B H 0.0062 0.7682 0.5611 0.109 Uiso 1 1 calc R . .
H27C H -0.1553 0.7557 0.4272 0.109 Uiso 1 1 calc R . .
O28 O -0.7268(5) 1.18454(12) 0.2216(4) 0.1377(15) Uani 1 1 d . . .
C29 C -0.6803(5) 1.14322(14) 0.2599(4) 0.0691(10) Uani 1 1 d . . .
C30 C -0.7681(4) 1.09839(16) 0.1829(5) 0.0850(12) Uani 1 1 d . . .
H30A H -0.8624 1.1086 0.0991 0.127 Uiso 1 1 calc R . .
H30B H -0.8002 1.0787 0.2579 0.127 Uiso 1 1 calc R . .
H30C H -0.6995 1.0783 0.1411 0.127 Uiso 1 1 calc R . .
C31 C -0.5328(5) 1.13502(15) 0.3863(5) 0.0798(11) Uani 1 1 d . . .
H31A H -0.4518 1.1220 0.3449 0.120 Uiso 1 1 calc R . .
H31B H -0.5515 1.1110 0.4590 0.120 Uiso 1 1 calc R . .
H31C H -0.4965 1.1665 0.4394 0.120 Uiso 1 1 calc R . .

loop_
_atom_site_aniso_label
_atom_site_aniso_U_11
_atom_site_aniso_U_22
_atom_site_aniso_U_33
_atom_site_aniso_U_23
_atom_site_aniso_U_13
_atom_site_aniso_U_12
O1 0.0328(9) 0.0273(10) 0.0337(10) 0.0019(7) 0.0036(7) -0.0055(7)
C1 0.0240(11) 0.0266(13) 0.0258(13) -0.0016(10) 0.0046(10) -0.0033(9)
C2 0.0300(12) 0.0259(13) 0.0270(13) 0.0052(10) 0.0104(10) 0.0013(10)
C3 0.0286(12) 0.0400(15) 0.0322(14) 0.0048(11) 0.0098(10) 0.0013(11)
C4 0.0370(14) 0.0420(16) 0.0398(16) 0.0047(12) 0.0200(12) 0.0070(11)
C5 0.0487(15) 0.0411(16) 0.0311(14) -0.0004(12) 0.0191(12) 0.0070(12)
C6 0.0374(13) 0.0360(15) 0.0267(13) -0.0007(11) 0.0071(11) 0.0036(11)
C7 0.0285(12) 0.0277(13) 0.0232(12) 0.0021(10) 0.0078(10) -0.0008(9)
C11 0.0253(11) 0.0280(13) 0.0219(12) -0.0013(10) 0.0078(9) -0.0003(9)
C12 0.0280(12) 0.0276(13) 0.0275(13) -0.0012(10) 0.0058(10) -0.0025(10)
C13 0.0297(12) 0.0339(14) 0.0254(12) -0.0020(10) 0.0054(10) 0.0011(10)
C14 0.0334(13) 0.0296(14) 0.0266(13) -0.0013(10) 0.0114(10) 0.0018(10)
C15 0.0360(13) 0.0293(14) 0.0379(15) -0.0016(11) 0.0052(11) -0.0078(11)
C16 0.0279(12) 0.0360(15) 0.0329(14) 0.0029(11) 0.0002(10) -0.0039(11)
C17 0.0483(15) 0.0324(15) 0.0340(15) 0.0032(11) 0.0084(12) 0.0002(12)
C18 0.121(11) 0.054(7) 0.033(6) 0.016(5) 0.029(7) 0.008(7)
C19 0.056(3) 0.051(3) 0.057(3) 0.020(2) -0.004(2) 0.005(2)
C20 0.103(10) 0.136(13) 0.119(12) 0.086(11) 0.088(10) 0.102(10)
C21 0.079(3) 0.027(2) 0.055(3) -0.0019(19) 0.009(3) 0.005(2)
C22 0.089(9) 0.033(7) 0.097(10) 0.024(7) -0.001(8) -0.023(6)
C23 0.076(3) 0.056(3) 0.057(3) 0.019(2) 0.033(3) 0.000(2)
O24 0.0476(11) 0.0340(11) 0.0532(12) -0.0022(9) 0.0049(9) -0.0002(9)
C25 0.0501(16) 0.0383(17) 0.0462(17) -0.0065(13) 0.0034(14) -0.0034(13)
C26 0.120(3) 0.069(3) 0.132(4) 0.006(3) 0.080(3) 0.013(2)
C27 0.098(3) 0.0347(19) 0.084(3) 0.0020(17) 0.027(2) 0.0046(17)
O28 0.237(4) 0.070(2) 0.110(3) 0.0405(19) 0.061(3) 0.062(2)
C29 0.097(3) 0.057(2) 0.068(2) 0.0154(19) 0.046(2) 0.015(2)
C30 0.075(2) 0.090(3) 0.102(3) -0.011(2) 0.045(2) -0.008(2)
C31 0.085(3) 0.084(3) 0.074(3) -0.004(2) 0.030(2) 0.006(2)

loop_
_atom_type_symbol
_atom_type_description
_atom_type_scat_dispersion_real
_atom_type_scat_dispersion_imag
_atom_type_scat_source
C C 0.0033 0.0016 'International Tables Vol C Tables 4.2.6.8 and 6.1.1.4'
H H 0.0000 0.0000 'International Tables Vol C Tables 4.2.6.8 and 6.1.1.4'
O O 0.0106 0.0060 'International Tables Vol C Tables 4.2.6.8 and 6.1.1.4'

loop_
_geom_angle_atom_site_label_1
_geom_angle_atom_site_label_2
_geom_angle_atom_site_label_3
_geom_angle
_geom_angle_site_symmetry_1
_geom_angle_site_symmetry_3
_geom_angle_publ_flag
O1 C1 C7 109.92(18) . 3_576 ?
O1 C1 C11 106.74(17) . . ?
C7 C1 C11 108.47(18) 3_576 . ?
O1 C1 C2 109.65(17) . . ?
C7 C1 C2 113.19(18) 3_576 . ?
C11 C1 C2 108.65(18) . . ?
C7 C2 C3 119.2(2) . . ?
C7 C2 C1 123.12(19) . . ?
C3 C2 C1 117.7(2) . . ?
C4 C3 C2 121.4(2) . . ?
C3 C4 C5 119.8(2) . . ?
C6 C5 C4 119.6(2) . . ?
C5 C6 C7 121.6(2) . . ?
C2 C7 C6 118.5(2) . . ?
C2 C7 C1 123.5(2) . 3_576 ?
C6 C7 C1 117.93(19) . 3_576 ?
C16 C11 C12 118.0(2) . . ?
C16 C11 C1 118.96(19) . . ?
C12 C11 C1 123.0(2) . . ?
C11 C12 C13 120.3(2) . . ?
C14 C13 C12 122.1(2) . . ?
C15 C14 C13 116.4(2) . . ?
C15 C14 C17 120.7(2) . . ?
C13 C14 C17 122.8(2) . . ?
C16 C15 C14 121.7(2) . . ?
C11 C16 C15 121.5(2) . . ?
C19 C17 C14 113.2(2) . . ?
C19 C17 C22 129.9(5) . . ?
C14 C17 C22 116.6(5) . . ?
C19 C17 C21 109.9(3) . . ?
C14 C17 C21 109.1(2) . . ?
C22 C17 C21 47.2(6) . . ?
C19 C17 C23 109.1(3) . . ?
C14 C17 C23 106.7(2) . . ?
C22 C17 C23 61.8(7) . . ?
C21 C17 C23 108.7(3) . . ?
C19 C17 C18 60.8(6) . . ?
C14 C17 C18 110.7(5) . . ?
C22 C17 C18 105.2(8) . . ?
C21 C17 C18 139.2(5) . . ?
C23 C17 C18 50.9(5) . . ?
C19 C17 C20 41.9(7) . . ?
C14 C17 C20 110.2(5) . . ?
C22 C17 C20 111.6(10) . . ?
C21 C17 C20 72.3(9) . . ?
C23 C17 C20 140.3(5) . . ?
C18 C17 C20 101.3(9) . . ?
C23 C18 C19 116.8(8) . . ?
C23 C18 C17 63.3(5) . . ?
C19 C18 C17 56.7(4) . . ?
C20 C19 C17 75.6(9) . . ?
C20 C19 C18 135.1(11) . . ?
C17 C19 C18 62.5(5) . . ?
C19 C20 C17 62.5(5) . . ?
C19 C20 C21 109.5(9) . . ?
C17 C20 C21 51.7(5) . . ?
C22 C21 C17 66.8(6) . . ?
C22 C21 C20 114.0(8) . . ?
C17 C21 C20 56.1(5) . . ?
C21 C22 C17 65.9(6) . . ?
C21 C22 C23 124.6(8) . . ?
C17 C22 C23 59.1(5) . . ?
C18 C23 C17 65.8(5) . . ?
C18 C23 C22 115.4(8) . . ?
C17 C23 C22 59.1(5) . . ?
O24 C25 C26 121.1(3) . . ?
O24 C25 C27 121.7(3) . . ?
C26 C25 C27 117.2(3) . . ?
O28 C29 C31 120.7(4) . . ?
O28 C29 C30 122.2(4) . . ?
C31 C29 C30 117.1(3) . . ?

loop_
_geom_bond_atom_site_label_1
_geom_bond_atom_site_label_2
_geom_bond_distance
_geom_bond_site_symmetry_2
_geom_bond_publ_flag
O1 C1 1.441(3) . ?
C1 C7 1.517(3) 3_576 ?
C1 C11 1.533(3) . ?
C1 C2 1.527(3) . ?
C2 C7 1.392(3) . ?
C2 C3 1.399(3) . ?
C3 C4 1.374(4) . ?
C4 C5 1.382(4) . ?
C5 C6 1.375(3) . ?
C6 C7 1.405(3) . ?
C7 C1 1.517(3) 3_576 ?
C11 C16 1.378(3) . ?
C11 C12 1.387(3) . ?
C12 C13 1.394(3) . ?
C13 C14 1.393(3) . ?
C14 C15 1.391(3) . ?
C14 C17 1.521(3) . ?
C15 C16 1.384(3) . ?
C17 C19 1.498(5) . ?
C17 C22 1.556(11) . ?
C17 C21 1.546(5) . ?
C17 C23 1.557(5) . ?
C17 C18 1.591(11) . ?
C17 C20 1.636(11) . ?
C18 C23 1.354(14) . ?
C18 C19 1.566(14) . ?
C19 C20 1.129(18) . ?
C20 C21 1.88(2) . ?
C21 C22 1.243(16) . ?
C22 C23 1.600(17) . ?
O24 C25 1.211(3) . ?
C25 C26 1.471(5) . ?
C25 C27 1.494(4) . ?
O28 C29 1.199(4) . ?
C29 C31 1.465(5) . ?
C29 C30 1.487(5) . ?

loop_
_geom_hbond_atom_site_label_D
_geom_hbond_atom_site_label_H
_geom_hbond_atom_site_label_A
_geom_hbond_distance_DH
_geom_hbond_distance_HA
_geom_hbond_distance_DA
_geom_hbond_angle_DHA
_geom_hbond_site_symmetry_A
O1 H1 O24 0.84 2.03 2.855(2) 167.5 .

loop_
_geom_torsion_atom_site_label_1
_geom_torsion_atom_site_label_2
_geom_torsion_atom_site_label_3
_geom_torsion_atom_site_label_4
_geom_torsion
_geom_torsion_site_symmetry_1
_geom_torsion_site_symmetry_2
_geom_torsion_site_symmetry_3
_geom_torsion_site_symmetry_4
_geom_torsion_publ_flag
O1 C1 C2 C7 127.4(2) . . . . ?
C7 C1 C2 C7 4.3(3) 3_576 . . . ?
C11 C1 C2 C7 -116.3(2) . . . . ?
O1 C1 C2 C3 -54.1(3) . . . . ?
C7 C1 C2 C3 -177.2(2) 3_576 . . . ?
C11 C1 C2 C3 62.2(3) . . . . ?
C7 C2 C3 C4 0.7(4) . . . . ?
C1 C2 C3 C4 -177.8(2) . . . . ?
C2 C3 C4 C5 -0.6(4) . . . . ?
C3 C4 C5 C6 0.1(4) . . . . ?
C4 C5 C6 C7 0.2(4) . . . . ?
C3 C2 C7 C6 -0.4(3) . . . . ?
C1 C2 C7 C6 178.1(2) . . . . ?
C3 C2 C7 C1 176.8(2) . . . 3_576 ?
C1 C2 C7 C1 -4.7(4) . . . 3_576 ?
C5 C6 C7 C2 -0.1(4) . . . . ?
C5 C6 C7 C1 -177.4(2) . . . 3_576 ?
O1 C1 C11 C16 -175.71(19) . . . . ?
C7 C1 C11 C16 -57.3(3) 3_576 . . . ?
C2 C1 C11 C16 66.1(3) . . . . ?
O1 C1 C11 C12 3.3(3) . . . . ?
C7 C1 C11 C12 121.7(2) 3_576 . . . ?
C2 C1 C11 C12 -114.9(2) . . . . ?
C16 C11 C12 C13 0.4(3) . . . . ?
C1 C11 C12 C13 -178.6(2) . . . . ?
C11 C12 C13 C14 -0.8(3) . . . . ?
C12 C13 C14 C15 0.5(3) . . . . ?
C12 C13 C14 C17 179.2(2) . . . . ?
C13 C14 C15 C16 0.0(3) . . . . ?
C17 C14 C15 C16 -178.7(2) . . . . ?
C12 C11 C16 C15 0.1(4) . . . . ?
C1 C11 C16 C15 179.2(2) . . . . ?
C14 C15 C16 C11 -0.3(4) . . . . ?
C15 C14 C17 C19 -173.5(3) . . . . ?
C13 C14 C17 C19 7.9(4) . . . . ?
C15 C14 C17 C22 0.1(8) . . . . ?
C13 C14 C17 C22 -178.5(8) . . . . ?
C15 C14 C17 C21 -50.9(4) . . . . ?
C13 C14 C17 C21 130.5(3) . . . . ?
C15 C14 C17 C23 66.5(3) . . . . ?
C13 C14 C17 C23 -112.1(3) . . . . ?
C15 C14 C17 C18 120.4(6) . . . . ?
C13 C14 C17 C18 -58.2(6) . . . . ?
C15 C14 C17 C20 -128.4(9) . . . . ?
C13 C14 C17 C20 53.0(9) . . . . ?
C19 C17 C18 C23 159.2(6) . . . . ?
C14 C17 C18 C23 -95.1(5) . . . . ?
C22 C17 C18 C23 31.7(7) . . . . ?
C21 C17 C18 C23 72.1(9) . . . . ?
C20 C17 C18 C23 148.0(7) . . . . ?
C14 C17 C18 C19 105.7(4) . . . . ?
C22 C17 C18 C19 -127.5(6) . . . . ?
C21 C17 C18 C19 -87.1(8) . . . . ?
C23 C17 C18 C19 -159.2(6) . . . . ?
C20 C17 C18 C19 -11.2(7) . . . . ?
C14 C17 C19 C20 94.9(8) . . . . ?
C22 C17 C19 C20 -77.7(12) . . . . ?
C21 C17 C19 C20 -27.4(9) . . . . ?
C23 C17 C19 C20 -146.5(8) . . . . ?
C18 C17 C19 C20 -163.5(10) . . . . ?
C14 C17 C19 C18 -101.7(5) . . . . ?
C22 C17 C19 C18 85.8(10) . . . . ?
C21 C17 C19 C18 136.1(6) . . . . ?
C23 C17 C19 C18 17.0(5) . . . . ?
C20 C17 C19 C18 163.5(10) . . . . ?
C23 C18 C19 C20 2.1(16) . . . . ?
C17 C18 C19 C20 23.0(12) . . . . ?
C23 C18 C19 C17 -20.8(6) . . . . ?
C18 C19 C20 C17 -20.9(11) . . . . ?
C17 C19 C20 C21 22.2(5) . . . . ?
C18 C19 C20 C21 1.3(15) . . . . ?
C14 C17 C20 C19 -102.6(6) . . . . ?
C22 C17 C20 C19 126.2(9) . . . . ?
C21 C17 C20 C19 153.0(8) . . . . ?
C23 C17 C20 C19 54.8(15) . . . . ?
C18 C17 C20 C19 14.7(9) . . . . ?
C19 C17 C20 C21 -153.0(8) . . . . ?
C14 C17 C20 C21 104.4(4) . . . . ?
C22 C17 C20 C21 -26.7(7) . . . . ?
C23 C17 C20 C21 -98.2(11) . . . . ?
C18 C17 C20 C21 -138.3(5) . . . . ?
C19 C17 C21 C22 -126.4(7) . . . . ?
C14 C17 C21 C22 108.9(6) . . . . ?
C23 C17 C21 C22 -7.2(7) . . . . ?
C18 C17 C21 C22 -58.4(11) . . . . ?
C20 C17 C21 C22 -145.3(8) . . . . ?
C19 C17 C21 C20 18.8(5) . . . . ?
C14 C17 C21 C20 -105.8(5) . . . . ?
C22 C17 C21 C20 145.3(8) . . . . ?
C23 C17 C21 C20 138.1(5) . . . . ?
C18 C17 C21 C20 86.8(10) . . . . ?
C19 C20 C21 C22 9.7(12) . . . . ?
C17 C20 C21 C22 35.0(7) . . . . ?
C19 C20 C21 C17 -25.3(7) . . . . ?
C20 C21 C22 C17 -31.2(6) . . . . ?
C17 C21 C22 C23 8.0(7) . . . . ?
C20 C21 C22 C23 -23.1(13) . . . . ?
C19 C17 C22 C21 80.3(8) . . . . ?
C14 C17 C22 C21 -92.1(6) . . . . ?
C23 C17 C22 C21 172.3(7) . . . . ?
C18 C17 C22 C21 144.8(6) . . . . ?
C20 C17 C22 C21 35.7(9) . . . . ?
C19 C17 C22 C23 -92.0(8) . . . . ?
C14 C17 C22 C23 95.6(5) . . . . ?
C21 C17 C22 C23 -172.3(7) . . . . ?
C18 C17 C22 C23 -27.5(6) . . . . ?
C20 C17 C22 C23 -136.6(7) . . . . ?
C19 C18 C23 C17 19.4(5) . . . . ?
C19 C18 C23 C22 -13.7(11) . . . . ?
C17 C18 C23 C22 -33.1(6) . . . . ?
C19 C17 C23 C18 -19.2(6) . . . . ?
C14 C17 C23 C18 103.4(6) . . . . ?
C22 C17 C23 C18 -144.9(8) . . . . ?
C21 C17 C23 C18 -139.0(6) . . . . ?
C20 C17 C23 C18 -54.4(14) . . . . ?
C19 C17 C23 C22 125.8(6) . . . . ?
C14 C17 C23 C22 -111.7(5) . . . . ?
C21 C17 C23 C22 6.0(6) . . . . ?
C18 C17 C23 C22 144.9(8) . . . . ?
C20 C17 C23 C22 90.5(14) . . . . ?
C21 C22 C23 C18 26.9(13) . . . . ?
C17 C22 C23 C18 35.5(7) . . . . ?
C21 C22 C23 C17 -8.5(8) . . . . ?
